data_4079699
loop_
_publ_author_name
'Bader, Manuela'
'Marquet, Nicolas'
'Kirillov, Evgeny'
'Roisnel, Thierry'
'Razavi, Abbas'
'Lhost, Olivier'
'Carpentier, Jean-Fran\,cois'

_publ_section_title
;
 Old and NewC1-Symmetric Group 4 Metallocenes
 {(R1R2C)-(R2&#x2032;R3&#x2032;R6&#x2032;R7&#x2032;-Flu)(3-R3-5-R4-C5H2)}ZrCl2:
 From Highly Isotactic Polypropylenes to Vinyl End-Capped
 Isotactic-Enriched Oligomers
;
_journal_issue 23
_journal_name_full Organometallics
_journal_page_first 8375
_journal_paper_doi 10.1021/om300957k
_journal_volume 31
_journal_year 2012
_chemical_compound_source 'synthesis as described'
_chemical_formula_moiety 'C47 H56 Cl2 Zr'
_chemical_formula_sum 'C47 H56 Cl2 Zr'
_chemical_formula_weight 783.04
_chemical_name_systematic
;
 ?
;
_space_group_IT_number 14
_symmetry_cell_setting monoclinic
_symmetry_Int_Tables_number 14
_symmetry_space_group_name_Hall '-P 2ybc'
_symmetry_space_group_name_H-M 'P 1 21/c 1'
_atom_sites_solution_hydrogens geom
_atom_sites_solution_primary direct
_atom_sites_solution_secondary difmap
_audit_conform_dict_location ftp://ftp.iucr.org/pub/cif_core.dic
_audit_conform_dict_name cif_core.dic
_audit_conform_dict_version 2.4
_audit_creation_date 2012-10-10T11:09:04-00:00
_audit_creation_method 'WinGX routine CIF_UPDATE'
_cell_angle_alpha 90
_cell_angle_beta 91.551(4)
_cell_angle_gamma 90
_cell_formula_units_Z 4
_cell_length_a 9.8463(8)
_cell_length_b 14.0657(12)
_cell_length_c 29.101(3)
_cell_measurement_reflns_used 6646
_cell_measurement_temperature 100(2)
_cell_measurement_theta_max 27.26
_cell_measurement_theta_min 2.55
_cell_measurement_wavelength 0.71073
_cell_volume 4028.9(6)
_computing_cell_refinement 'Bruker SMART'
_computing_data_collection 'Bruker SAINT'
_computing_data_reduction 'Bruker SAINT'
_computing_molecular_graphics 'Ortep-3 for Windows (Farrugia, 1997)'
_computing_publication_material
;
           WinGX publication routines (Farrugia, 1999),
           CRYSCAL (T. Roisnel, local program)
;
_computing_structure_refinement 'SHELXL-97 (Sheldrick, 1997)'
_computing_structure_solution 'SIR97 (Altomare et al., 1999)'
_diffrn_ambient_temperature 100(2)
_diffrn_detector 'CCD plate'
_diffrn_measured_fraction_theta_full 0.993
_diffrn_measured_fraction_theta_max 0.993
_diffrn_measurement_device_type 'APEXII, Bruker-AXS'
_diffrn_measurement_method 'CCD rotation images, thin slices'
_diffrn_radiation_monochromator graphite
_diffrn_radiation_probe x-ray
_diffrn_radiation_type MoK\a
_diffrn_radiation_wavelength 0.71073
_diffrn_reflns_av_R_equivalents 0.0657
_diffrn_reflns_av_unetI/netI 0.0642
_diffrn_reflns_limit_h_max 8
_diffrn_reflns_limit_h_min -12
_diffrn_reflns_limit_k_max 18
_diffrn_reflns_limit_k_min -18
_diffrn_reflns_limit_l_max 37
_diffrn_reflns_limit_l_min -37
_diffrn_reflns_number 35158
_diffrn_reflns_theta_full 27.47
_diffrn_reflns_theta_max 27.47
_diffrn_reflns_theta_min 3.44
_exptl_absorpt_coefficient_mu 0.437
_exptl_absorpt_correction_T_max 0.970
_exptl_absorpt_correction_T_min 0.745
_exptl_absorpt_correction_type multi-scan
_exptl_absorpt_process_details
;
  [Sheldrick, G.M. (2002). SADABS Bruker AXS Inc., Madison, Wisconsin, USA]
;
_exptl_crystal_colour orange
_exptl_crystal_density_diffrn 1.291
_exptl_crystal_density_method 'not measured'
_exptl_crystal_description prism
_exptl_crystal_F_000 1648
_exptl_crystal_size_max 0.55
_exptl_crystal_size_mid 0.13
_exptl_crystal_size_min 0.07
_refine_diff_density_max 1.512
_refine_diff_density_min -0.957
_refine_diff_density_rms 0.141
_refine_ls_extinction_method none
_refine_ls_goodness_of_fit_ref 1.116
_refine_ls_hydrogen_treatment constr
_refine_ls_matrix_type full
_refine_ls_number_parameters 422
_refine_ls_number_reflns 9244
_refine_ls_number_restraints 0
_refine_ls_restrained_S_all 1.116
_refine_ls_R_factor_all 0.0858
_refine_ls_R_factor_gt 0.0737
_refine_ls_shift/su_max 0.001
_refine_ls_shift/su_mean 0
_refine_ls_structure_factor_coef Fsqd
_refine_ls_weighting_details 'calc w=1/[\s^2^(Fo^2^)+(0.0000P)^2^+30.8643P] where P=(Fo^2^+2Fc^2^)/3'
_refine_ls_weighting_scheme calc
_refine_ls_wR_factor_gt 0.1541
_refine_ls_wR_factor_ref 0.1606
_reflns_number_gt 7898
_reflns_number_total 9244
_reflns_threshold_expression >2sigma(I)
_cod_data_source_file om300957k_si_002.cif
_cod_data_source_block 3f
_cod_original_sg_symbol_H-M 'P 21/c'
_cod_database_code 4079699

loop_
_symmetry_equiv_pos_as_xyz
'x, y, z'
'-x, y+1/2, -z+1/2'
'-x, -y, -z'
'x, -y-1/2, z-1/2'

loop_
_atom_site_label
_atom_site_type_symbol
_atom_site_fract_x
_atom_site_fract_y
_atom_site_fract_z
_atom_site_U_iso_or_equiv
_atom_site_adp_type
_atom_site_occupancy
_atom_site_symmetry_multiplicity
_atom_site_calc_flag
_atom_site_refinement_flags
Zr1 Zr 0.47999(4) 0.33633(3) 0.179302(15) 0.01014(11) Uani 1 1 d .
Cl1 Cl 0.53393(12) 0.18795(8) 0.14115(4) 0.0193(3) Uani 1 1 d .
Cl2 Cl 0.50658(12) 0.27751(8) 0.25747(4) 0.0173(2) Uani 1 1 d .
C0 C 0.3009(4) 0.4492(3) 0.16234(15) 0.0113(9) Uani 1 1 d .
C1 C 0.2868(5) 0.3792(3) 0.12585(16) 0.0133(9) Uani 1 1 d .
C2 C 0.3142(4) 0.3804(3) 0.07818(15) 0.0125(9) Uani 1 1 d .
H2 H 0.3515 0.4361 0.0651 0.015 Uiso 1 1 calc R
C3 C 0.2879(5) 0.3021(3) 0.05021(16) 0.0154(9) Uani 1 1 d .
C4 C 0.2404(5) 0.2144(3) 0.07024(16) 0.0160(10) Uani 1 1 d .
C5 C 0.2149(5) 0.2121(3) 0.11648(16) 0.0140(9) Uani 1 1 d .
H5 H 0.1826 0.1549 0.1296 0.017 Uiso 1 1 calc R
C6 C 0.2353(4) 0.2919(3) 0.14480(15) 0.0119(9) Uani 1 1 d .
C7 C 0.3012(7) 0.3143(4) -0.0018(2) 0.0347(5) Uani 1 1 d .
C8 C 0.1729(7) 0.3656(4) -0.0192(2) 0.0347(5) Uani 1 1 d .
H8A H 0.1747 0.4316 -0.0084 0.052 Uiso 1 1 calc R
H8B H 0.0927 0.3334 -0.0074 0.052 Uiso 1 1 calc R
H8C H 0.1691 0.3647 -0.0529 0.052 Uiso 1 1 calc R
C9 C 0.4267(7) 0.3715(4) -0.0141(2) 0.0347(5) Uani 1 1 d .
H9A H 0.5083 0.3394 -0.0019 0.052 Uiso 1 1 calc R
H9B H 0.4209 0.4352 -0.0007 0.052 Uiso 1 1 calc R
H9C H 0.4316 0.3766 -0.0476 0.052 Uiso 1 1 calc R
C10 C 0.3094(7) 0.2175(4) -0.0261(2) 0.0347(5) Uani 1 1 d .
H10A H 0.2933 0.2272 -0.0595 0.042 Uiso 1 1 calc R
H10B H 0.4027 0.1922 -0.0216 0.042 Uiso 1 1 calc R
C11 C 0.2104(7) 0.1441(4) -0.00962(19) 0.0347(5) Uani 1 1 d .
H11A H 0.2236 0.0845 -0.0271 0.042 Uiso 1 1 calc R
H11B H 0.1169 0.1667 -0.0165 0.042 Uiso 1 1 calc R
C12 C 0.2245(7) 0.1223(4) 0.0415(2) 0.0347(5) Uani 1 1 d .
C13 C 0.3521(7) 0.0596(4) 0.0499(2) 0.0347(5) Uani 1 1 d .
H13A H 0.4332 0.0952 0.0414 0.052 Uiso 1 1 calc R
H13B H 0.3444 0.0019 0.0312 0.052 Uiso 1 1 calc R
H13C H 0.3595 0.0423 0.0825 0.052 Uiso 1 1 calc R
C14 C 0.1025(7) 0.0626(4) 0.0559(2) 0.0347(5) Uani 1 1 d .
H14A H 0.1181 0.0394 0.0873 0.052 Uiso 1 1 calc R
H14B H 0.0912 0.0085 0.035 0.052 Uiso 1 1 calc R
H14C H 0.0203 0.1019 0.0545 0.052 Uiso 1 1 calc R
C21 C 0.2467(4) 0.4050(3) 0.20280(16) 0.0129(9) Uani 1 1 d .
C22 C 0.2262(5) 0.4404(3) 0.24776(16) 0.0127(9) Uani 1 1 d .
H22 H 0.2514 0.5039 0.255 0.015 Uiso 1 1 calc R
C23 C 0.1699(5) 0.3836(3) 0.28119(15) 0.0132(9) Uani 1 1 d .
C24 C 0.1291(4) 0.2867(3) 0.27022(15) 0.0123(9) Uani 1 1 d .
C25 C 0.1516(5) 0.2515(3) 0.22691(16) 0.0147(9) Uani 1 1 d .
H25 H 0.1272 0.1877 0.2198 0.018 Uiso 1 1 calc R
C26 C 0.2101(4) 0.3085(3) 0.19305(16) 0.0124(9) Uani 1 1 d .
C27 C 0.1581(5) 0.4250(3) 0.33001(16) 0.0161(10) Uani 1 1 d .
C28 C 0.3011(6) 0.4220(4) 0.35280(18) 0.0281(12) Uani 1 1 d .
H28A H 0.3629 0.4617 0.3352 0.042 Uiso 1 1 calc R
H28B H 0.3343 0.3563 0.3533 0.042 Uiso 1 1 calc R
H28C H 0.297 0.4461 0.3843 0.042 Uiso 1 1 calc R
C29 C 0.1064(6) 0.5285(4) 0.32889(19) 0.0260(12) Uani 1 1 d .
H29A H 0.095 0.5511 0.3604 0.039 Uiso 1 1 calc R
H29B H 0.019 0.5313 0.312 0.039 Uiso 1 1 calc R
H29C H 0.1725 0.5688 0.3135 0.039 Uiso 1 1 calc R
C30 C 0.0589(6) 0.3667(3) 0.35862(16) 0.0210(11) Uani 1 1 d .
H30A H 0.072 0.3838 0.3914 0.025 Uiso 1 1 calc R
H30B H -0.0354 0.3839 0.3492 0.025 Uiso 1 1 calc R
C31 C 0.0771(5) 0.2598(4) 0.35330(16) 0.0200(10) Uani 1 1 d .
H31A H 0.0137 0.2267 0.3737 0.024 Uiso 1 1 calc R
H31B H 0.1708 0.2424 0.3632 0.024 Uiso 1 1 calc R
C32 C 0.0514(5) 0.2259(3) 0.30394(16) 0.0146(9) Uani 1 1 d .
C33 C 0.0923(7) 0.1214(4) 0.3018(2) 0.0338(14) Uani 1 1 d .
H33A H 0.0484 0.0862 0.3263 0.051 Uiso 1 1 calc R
H33B H 0.1912 0.1159 0.3056 0.051 Uiso 1 1 calc R
H33C H 0.0637 0.0949 0.2719 0.051 Uiso 1 1 calc R
C34 C -0.1019(5) 0.2331(4) 0.29109(19) 0.0263(12) Uani 1 1 d .
H34A H -0.1196 0.2023 0.2613 0.039 Uiso 1 1 calc R
H34B H -0.1284 0.3002 0.2891 0.039 Uiso 1 1 calc R
H34C H -0.1548 0.2015 0.3147 0.039 Uiso 1 1 calc R
C41 C 0.3819(4) 0.5415(3) 0.16350(15) 0.0114(9) Uani 1 1 d .
H41 H 0.3652 0.5718 0.1939 0.014 Uiso 1 1 calc R
C42 C 0.3500(5) 0.6166(3) 0.12711(15) 0.0121(9) Uani 1 1 d .
C43 C 0.2380(5) 0.6084(3) 0.09654(16) 0.0161(9) Uani 1 1 d .
H43 H 0.1838 0.5525 0.0965 0.019 Uiso 1 1 calc R
C44 C 0.2062(5) 0.6824(4) 0.06612(18) 0.0217(11) Uani 1 1 d .
H44 H 0.1326 0.6752 0.0446 0.026 Uiso 1 1 calc R
C45 C 0.2796(6) 0.7656(4) 0.06679(19) 0.0254(12) Uani 1 1 d .
H45 H 0.2559 0.8159 0.0464 0.03 Uiso 1 1 calc R
C46 C 0.3888(5) 0.7752(4) 0.09764(18) 0.0219(11) Uani 1 1 d .
H46 H 0.4388 0.833 0.0986 0.026 Uiso 1 1 calc R
C47 C 0.4257(5) 0.7011(3) 0.12711(16) 0.0156(9) Uani 1 1 d .
H47 H 0.5025 0.7077 0.1473 0.019 Uiso 1 1 calc R
C48 C 0.5290(4) 0.5044(3) 0.16575(15) 0.0110(9) Uani 1 1 d .
C49 C 0.5902(4) 0.4549(3) 0.12861(16) 0.0120(9) Uani 1 1 d .
C50 C 0.7047(5) 0.4023(3) 0.14583(16) 0.0147(9) Uani 1 1 d .
C51 C 0.7095(4) 0.4160(3) 0.19452(16) 0.0121(9) Uani 1 1 d .
C52 C 0.6027(5) 0.4796(3) 0.20697(16) 0.0144(9) Uani 1 1 d .
C53 C 0.5794(5) 0.5207(3) 0.25417(16) 0.0169(10) Uani 1 1 d .
H53A H 0.4878 0.5016 0.264 0.02 Uiso 1 1 calc R
H53B H 0.5806 0.5909 0.252 0.02 Uiso 1 1 calc R
C54 C 0.6838(5) 0.4898(4) 0.29124(17) 0.0203(10) Uani 1 1 d .
H54A H 0.6765 0.4211 0.2963 0.031 Uiso 1 1 calc R
H54B H 0.6663 0.5235 0.32 0.031 Uiso 1 1 calc R
H54C H 0.7754 0.5052 0.2812 0.031 Uiso 1 1 calc R
C55 C 0.8119(5) 0.3535(3) 0.11777(16) 0.0153(9) Uani 1 1 d .
C56 C 0.7545(5) 0.3254(4) 0.06968(17) 0.0218(11) Uani 1 1 d .
H56A H 0.6766 0.2828 0.0731 0.033 Uiso 1 1 calc R
H56B H 0.8251 0.2928 0.0525 0.033 Uiso 1 1 calc R
H56C H 0.7253 0.3827 0.053 0.033 Uiso 1 1 calc R
C57 C 0.9303(5) 0.4244(4) 0.11133(18) 0.0196(10) Uani 1 1 d .
H57A H 0.9974 0.3961 0.0911 0.029 Uiso 1 1 calc R
H57B H 0.9735 0.4385 0.1413 0.029 Uiso 1 1 calc R
H57C H 0.895 0.4832 0.0975 0.029 Uiso 1 1 calc R
C58 C 0.8682(5) 0.2653(4) 0.14226(19) 0.0212(11) Uani 1 1 d .
H58A H 0.7947 0.2194 0.1465 0.032 Uiso 1 1 calc R
H58B H 0.9072 0.2835 0.1723 0.032 Uiso 1 1 calc R
H58C H 0.9389 0.2365 0.1237 0.032 Uiso 1 1 calc R

loop_
_atom_site_aniso_label
_atom_site_aniso_U_11
_atom_site_aniso_U_22
_atom_site_aniso_U_33
_atom_site_aniso_U_23
_atom_site_aniso_U_13
_atom_site_aniso_U_12
Zr1 0.0096(2) 0.00982(19) 0.0110(2) 0.00177(16) -0.00024(15) -0.00134(17)
Cl1 0.0151(5) 0.0141(5) 0.0288(6) -0.0055(4) 0.0028(5) -0.0005(4)
Cl2 0.0197(6) 0.0182(5) 0.0138(5) 0.0055(4) -0.0026(4) -0.0024(5)
C0 0.0049(19) 0.017(2) 0.012(2) 0.0036(17) 0.0023(16) -0.0011(17)
C1 0.009(2) 0.016(2) 0.015(2) 0.0017(18) -0.0015(17) 0.0006(18)
C2 0.008(2) 0.016(2) 0.014(2) 0.0034(17) 0.0004(17) -0.0011(17)
C3 0.009(2) 0.020(2) 0.017(2) 0.0016(18) -0.0009(18) 0.0001(18)
C4 0.012(2) 0.020(2) 0.016(2) -0.0018(19) -0.0003(18) -0.0022(19)
C5 0.008(2) 0.018(2) 0.015(2) -0.0005(18) -0.0002(17) -0.0036(18)
C6 0.005(2) 0.019(2) 0.011(2) 0.0017(17) -0.0003(16) -0.0006(17)
C7 0.0472(14) 0.0346(12) 0.0224(10) -0.0054(9) 0.0040(10) -0.0095(10)
C8 0.0472(14) 0.0346(12) 0.0224(10) -0.0054(9) 0.0040(10) -0.0095(10)
C9 0.0472(14) 0.0346(12) 0.0224(10) -0.0054(9) 0.0040(10) -0.0095(10)
C10 0.0472(14) 0.0346(12) 0.0224(10) -0.0054(9) 0.0040(10) -0.0095(10)
C11 0.0472(14) 0.0346(12) 0.0224(10) -0.0054(9) 0.0040(10) -0.0095(10)
C12 0.0472(14) 0.0346(12) 0.0224(10) -0.0054(9) 0.0040(10) -0.0095(10)
C13 0.0472(14) 0.0346(12) 0.0224(10) -0.0054(9) 0.0040(10) -0.0095(10)
C14 0.0472(14) 0.0346(12) 0.0224(10) -0.0054(9) 0.0040(10) -0.0095(10)
C21 0.007(2) 0.017(2) 0.015(2) 0.0019(18) 0.0000(17) -0.0033(18)
C22 0.011(2) 0.011(2) 0.016(2) 0.0007(17) -0.0008(17) -0.0008(17)
C23 0.009(2) 0.018(2) 0.013(2) 0.0005(17) -0.0003(17) 0.0023(18)
C24 0.008(2) 0.014(2) 0.014(2) 0.0026(17) -0.0008(17) -0.0004(17)
C25 0.010(2) 0.015(2) 0.018(2) 0.0021(18) 0.0002(18) 0.0000(18)
C26 0.005(2) 0.016(2) 0.016(2) 0.0015(17) 0.0012(17) 0.0022(17)
C27 0.018(2) 0.018(2) 0.013(2) -0.0019(18) 0.0037(18) -0.0043(19)
C28 0.021(3) 0.045(3) 0.018(3) -0.003(2) -0.002(2) -0.006(3)
C29 0.040(3) 0.018(2) 0.021(3) -0.004(2) 0.013(2) 0.001(2)
C30 0.033(3) 0.021(2) 0.009(2) -0.0022(18) 0.010(2) -0.002(2)
C31 0.024(3) 0.023(3) 0.013(2) 0.0039(19) 0.006(2) -0.004(2)
C32 0.013(2) 0.015(2) 0.016(2) 0.0025(18) 0.0027(18) -0.0010(18)
C33 0.055(4) 0.022(3) 0.026(3) 0.008(2) 0.017(3) 0.005(3)
C34 0.014(3) 0.041(3) 0.024(3) 0.004(2) 0.003(2) -0.012(2)
C41 0.008(2) 0.014(2) 0.012(2) 0.0013(17) 0.0008(16) -0.0006(17)
C42 0.012(2) 0.013(2) 0.011(2) 0.0015(17) 0.0066(17) 0.0045(18)
C43 0.011(2) 0.018(2) 0.018(2) 0.0022(19) 0.0013(18) 0.0020(19)
C44 0.016(2) 0.026(3) 0.023(3) 0.008(2) -0.003(2) 0.004(2)
C45 0.027(3) 0.025(3) 0.024(3) 0.014(2) 0.003(2) 0.009(2)
C46 0.024(3) 0.016(2) 0.026(3) 0.006(2) 0.005(2) -0.001(2)
C47 0.016(2) 0.016(2) 0.016(2) 0.0016(18) 0.0024(18) 0.0008(19)
C48 0.010(2) 0.012(2) 0.010(2) -0.0004(16) 0.0001(17) -0.0010(17)
C49 0.009(2) 0.011(2) 0.016(2) 0.0022(17) 0.0046(17) -0.0020(17)
C50 0.012(2) 0.014(2) 0.018(2) 0.0051(18) 0.0027(18) -0.0038(18)
C51 0.008(2) 0.011(2) 0.016(2) -0.0020(17) 0.0017(17) -0.0041(17)
C52 0.011(2) 0.012(2) 0.020(2) 0.0015(17) -0.0056(18) -0.0043(18)
C53 0.017(2) 0.018(2) 0.015(2) -0.0043(18) -0.0032(19) 0.0047(19)
C54 0.020(3) 0.026(3) 0.016(2) -0.004(2) -0.002(2) -0.001(2)
C55 0.011(2) 0.015(2) 0.020(2) 0.0002(18) 0.0027(18) -0.0014(18)
C56 0.017(2) 0.026(3) 0.022(3) -0.004(2) 0.005(2) 0.002(2)
C57 0.014(2) 0.020(2) 0.025(3) 0.002(2) 0.003(2) 0.000(2)
C58 0.014(2) 0.018(2) 0.032(3) 0.004(2) 0.002(2) 0.000(2)

loop_
_atom_type_symbol
_atom_type_description
_atom_type_scat_dispersion_real
_atom_type_scat_dispersion_imag
_atom_type_scat_source
C C 0.0033 0.0016 'International Tables Vol C Tables 4.2.6.8 and 6.1.1.4'
H H 0 0 'International Tables Vol C Tables 4.2.6.8 and 6.1.1.4'
Cl Cl 0.1484 0.1585 'International Tables Vol C Tables 4.2.6.8 and 6.1.1.4'
Zr Zr -2.9673 0.5597 'International Tables Vol C Tables 4.2.6.8 and 6.1.1.4'

loop_
_geom_angle_atom_site_label_1
_geom_angle_atom_site_label_2
_geom_angle_atom_site_label_3
_geom_angle
C0 Zr1 Cl2 118.38(11)
C0 Zr1 Cl1 129.73(11)
Cl2 Zr1 Cl1 96.67(4)
C0 Zr1 C48 58.51(15)
Cl2 Zr1 C48 117.61(11)
Cl1 Zr1 C48 135.22(11)
C0 Zr1 C52 83.00(15)
Cl2 Zr1 C52 86.17(11)
Cl1 Zr1 C52 137.56(12)
C48 Zr1 C52 33.74(14)
C0 Zr1 C49 76.49(14)
Cl2 Zr1 C49 138.10(11)
Cl1 Zr1 C49 101.54(11)
C48 Zr1 C49 33.69(14)
C52 Zr1 C49 55.34(15)
C0 Zr1 C1 34.33(15)
Cl2 Zr1 C1 136.60(11)
Cl1 Zr1 C1 95.46(11)
C48 Zr1 C1 79.43(15)
C52 Zr1 C1 111.28(15)
C49 Zr1 C1 78.84(15)
C0 Zr1 C51 112.66(15)
Cl2 Zr1 C51 85.09(11)
Cl1 Zr1 C51 104.67(10)
C48 Zr1 C51 54.95(14)
C52 Zr1 C51 33.14(15)
C49 Zr1 C51 53.94(15)
C1 Zr1 C51 131.15(15)
C0 Zr1 C21 33.27(14)
Cl2 Zr1 C21 87.35(11)
Cl1 Zr1 C21 130.15(11)
C48 Zr1 C21 82.13(14)
C52 Zr1 C21 92.23(15)
C49 Zr1 C21 107.99(14)
C1 Zr1 C21 53.91(15)
C51 Zr1 C21 125.17(14)
C0 Zr1 C50 108.14(15)
Cl2 Zr1 C50 113.55(11)
Cl1 Zr1 C50 86.39(11)
C48 Zr1 C50 54.82(15)
C52 Zr1 C50 54.60(15)
C49 Zr1 C50 32.37(14)
C1 Zr1 C50 108.69(15)
C51 Zr1 C50 32.12(14)
C21 Zr1 C50 136.84(14)
C0 Zr1 C6 55.13(14)
Cl2 Zr1 C6 110.32(10)
Cl1 Zr1 C6 80.36(10)
C48 Zr1 C6 110.30(14)
C52 Zr1 C6 138.07(15)
C49 Zr1 C6 109.76(14)
C1 Zr1 C6 32.33(14)
C51 Zr1 C6 163.38(14)
C21 Zr1 C6 52.33(14)
C50 Zr1 C6 135.29(14)
C0 Zr1 C26 54.19(14)
Cl2 Zr1 C26 83.94(10)
Cl1 Zr1 C26 99.78(10)
C48 Zr1 C26 111.07(14)
C52 Zr1 C26 122.58(15)
C49 Zr1 C26 128.62(14)
C1 Zr1 C26 52.93(14)
C51 Zr1 C26 154.17(14)
C21 Zr1 C26 31.03(14)
C50 Zr1 C26 160.84(14)
C6 Zr1 C26 31.24(13)
C21 C0 C1 105.9(4)
C21 C0 C41 123.6(4)
C1 C0 C41 129.3(4)
C21 C0 Zr1 80.4(3)
C1 C0 Zr1 76.0(3)
C41 C0 Zr1 100.2(3)
C2 C1 C6 117.4(4)
C2 C1 C0 133.6(4)
C6 C1 C0 109.0(4)
C2 C1 Zr1 116.7(3)
C6 C1 Zr1 80.0(3)
C0 C1 Zr1 69.6(2)
C3 C2 C1 121.7(4)
C3 C2 H2 119.1
C1 C2 H2 119.1
C2 C3 C4 119.8(4)
C2 C3 C7 118.1(4)
C4 C3 C7 122.0(4)
C5 C4 C3 118.9(4)
C5 C4 C12 119.4(4)
C3 C4 C12 121.7(4)
C4 C5 C6 122.0(4)
C4 C5 H5 119
C6 C5 H5 119
C5 C6 C1 120.1(4)
C5 C6 C26 132.2(4)
C1 C6 C26 107.6(4)
C5 C6 Zr1 121.5(3)
C1 C6 Zr1 67.7(2)
C26 C6 Zr1 76.9(2)
C9 C7 C8 110.0(5)
C9 C7 C3 112.4(5)
C8 C7 C3 106.7(5)
C9 C7 C10 107.9(5)
C8 C7 C10 108.7(5)
C3 C7 C10 111.2(5)
C7 C8 H8A 109.5
C7 C8 H8B 109.5
H8A C8 H8B 109.5
C7 C8 H8C 109.5
H8A C8 H8C 109.5
H8B C8 H8C 109.5
C7 C9 H9A 109.5
C7 C9 H9B 109.5
H9A C9 H9B 109.5
C7 C9 H9C 109.5
H9A C9 H9C 109.5
H9B C9 H9C 109.5
C11 C10 C7 114.8(5)
C11 C10 H10A 108.6
C7 C10 H10A 108.6
C11 C10 H10B 108.6
C7 C10 H10B 108.6
H10A C10 H10B 107.6
C10 C11 C12 114.0(5)
C10 C11 H11A 108.8
C12 C11 H11A 108.8
C10 C11 H11B 108.8
C12 C11 H11B 108.8
H11A C11 H11B 107.7
C11 C12 C14 109.0(5)
C11 C12 C4 111.4(5)
C14 C12 C4 112.3(5)
C11 C12 C13 108.7(5)
C14 C12 C13 106.5(5)
C4 C12 C13 108.7(5)
C12 C13 H13A 109.5
C12 C13 H13B 109.5
H13A C13 H13B 109.5
C12 C13 H13C 109.5
H13A C13 H13C 109.5
H13B C13 H13C 109.5
C12 C14 H14A 109.5
C12 C14 H14B 109.5
H14A C14 H14B 109.5
C12 C14 H14C 109.5
H14A C14 H14C 109.5
H14B C14 H14C 109.5
C22 C21 C26 118.3(4)
C22 C21 C0 131.6(4)
C26 C21 C0 110.1(4)
C22 C21 Zr1 121.4(3)
C26 C21 Zr1 79.4(3)
C0 C21 Zr1 66.3(2)
C23 C22 C21 121.0(4)
C23 C22 H22 119.5
C21 C22 H22 119.5
C22 C23 C24 119.9(4)
C22 C23 C27 118.1(4)
C24 C23 C27 121.9(4)
C25 C24 C23 119.2(4)
C25 C24 C32 118.9(4)
C23 C24 C32 121.7(4)
C24 C25 C26 121.0(4)
C24 C25 H25 119.5
C26 C25 H25 119.5
C25 C26 C21 120.5(4)
C25 C26 C6 132.1(4)
C21 C26 C6 107.2(4)
C25 C26 Zr1 127.2(3)
C21 C26 Zr1 69.6(2)
C6 C26 Zr1 71.8(2)
C30 C27 C28 109.8(4)
C30 C27 C29 107.5(4)
C28 C27 C29 109.4(4)
C30 C27 C23 111.2(4)
C28 C27 C23 107.2(4)
C29 C27 C23 111.7(4)
C27 C28 H28A 109.5
C27 C28 H28B 109.5
H28A C28 H28B 109.5
C27 C28 H28C 109.5
H28A C28 H28C 109.5
H28B C28 H28C 109.5
C27 C29 H29A 109.5
C27 C29 H29B 109.5
H29A C29 H29B 109.5
C27 C29 H29C 109.5
H29A C29 H29C 109.5
H29B C29 H29C 109.5
C31 C30 C27 113.2(4)
C31 C30 H30A 108.9
C27 C30 H30A 108.9
C31 C30 H30B 108.9
C27 C30 H30B 108.9
H30A C30 H30B 107.8
C30 C31 C32 112.8(4)
C30 C31 H31A 109
C32 C31 H31A 109
C30 C31 H31B 109
C32 C31 H31B 109
H31A C31 H31B 107.8
C24 C32 C33 112.1(4)
C24 C32 C31 110.9(4)
C33 C32 C31 107.6(4)
C24 C32 C34 108.1(4)
C33 C32 C34 108.1(5)
C31 C32 C34 110.0(4)
C32 C33 H33A 109.5
C32 C33 H33B 109.5
H33A C33 H33B 109.5
C32 C33 H33C 109.5
H33A C33 H33C 109.5
H33B C33 H33C 109.5
C32 C34 H34A 109.5
C32 C34 H34B 109.5
H34A C34 H34B 109.5
C32 C34 H34C 109.5
H34A C34 H34C 109.5
H34B C34 H34C 109.5
C42 C41 C0 118.5(4)
C42 C41 C48 116.2(4)
C0 C41 C48 101.8(3)
C42 C41 H41 106.5
C0 C41 H41 106.5
C48 C41 H41 106.5
C47 C42 C43 118.6(4)
C47 C42 C41 119.2(4)
C43 C42 C41 121.8(4)
C44 C43 C42 119.9(5)
C44 C43 H43 120
C42 C43 H43 120
C45 C44 C43 121.1(5)
C45 C44 H44 119.5
C43 C44 H44 119.5
C44 C45 C46 119.4(5)
C44 C45 H45 120.3
C46 C45 H45 120.3
C45 C46 C47 120.6(5)
C45 C46 H46 119.7
C47 C46 H46 119.7
C46 C47 C42 120.3(5)
C46 C47 H47 119.8
C42 C47 H47 119.8
C52 C48 C49 107.5(4)
C52 C48 C41 125.1(4)
C49 C48 C41 123.2(4)
C52 C48 Zr1 74.1(3)
C49 C48 Zr1 75.0(2)
C41 C48 Zr1 98.3(3)
C50 C49 C48 109.3(4)
C50 C49 Zr1 78.4(3)
C48 C49 Zr1 71.3(2)
C49 C50 C51 106.4(4)
C49 C50 C55 126.9(4)
C51 C50 C55 126.2(4)
C49 C50 Zr1 69.3(2)
C51 C50 Zr1 71.6(2)
C55 C50 Zr1 130.5(3)
C50 C51 C52 109.2(4)
C50 C51 Zr1 76.3(3)
C52 C51 Zr1 70.5(2)
C48 C52 C51 107.4(4)
C48 C52 C53 125.7(4)
C51 C52 C53 126.7(4)
C48 C52 Zr1 72.1(2)
C51 C52 Zr1 76.4(3)
C53 C52 Zr1 121.5(3)
C52 C53 C54 114.6(4)
C52 C53 H53A 108.6
C54 C53 H53A 108.6
C52 C53 H53B 108.6
C54 C53 H53B 108.6
H53A C53 H53B 107.6
C53 C54 H54A 109.5
C53 C54 H54B 109.5
H54A C54 H54B 109.5
C53 C54 H54C 109.5
H54A C54 H54C 109.5
H54B C54 H54C 109.5
C50 C55 C58 111.5(4)
C50 C55 C56 111.1(4)
C58 C55 C56 109.5(4)
C50 C55 C57 108.1(4)
C58 C55 C57 108.3(4)
C56 C55 C57 108.2(4)
C55 C56 H56A 109.5
C55 C56 H56B 109.5
H56A C56 H56B 109.5
C55 C56 H56C 109.5
H56A C56 H56C 109.5
H56B C56 H56C 109.5
C55 C57 H57A 109.5
C55 C57 H57B 109.5
H57A C57 H57B 109.5
C55 C57 H57C 109.5
H57A C57 H57C 109.5
H57B C57 H57C 109.5
C55 C58 H58A 109.5
C55 C58 H58B 109.5
H58A C58 H58B 109.5
C55 C58 H58C 109.5
H58A C58 H58C 109.5
H58B C58 H58C 109.5

loop_
_geom_bond_atom_site_label_1
_geom_bond_atom_site_label_2
_geom_bond_distance
Zr1 C0 2.414(4)
Zr1 Cl2 2.4281(12)
Zr1 Cl1 2.4296(12)
Zr1 C48 2.447(4)
Zr1 C52 2.473(4)
Zr1 C49 2.494(4)
Zr1 C1 2.499(4)
Zr1 C51 2.551(4)
Zr1 C21 2.600(5)
Zr1 C50 2.612(5)
Zr1 C6 2.660(4)
Zr1 C26 2.726(4)
C0 C21 1.447(6)
C0 C1 1.452(6)
C0 C41 1.523(6)
C1 C2 1.420(6)
C1 C6 1.444(6)
C2 C3 1.389(7)
C2 H2 0.95
C3 C4 1.448(7)
C3 C7 1.534(7)
C4 C5 1.376(6)
C4 C12 1.547(7)
C5 C6 1.403(6)
C5 H5 0.95
C6 C26 1.452(6)
C7 C9 1.525(8)
C7 C8 1.528(9)
C7 C10 1.537(8)
C8 H8A 0.98
C8 H8B 0.98
C8 H8C 0.98
C9 H9A 0.98
C9 H9B 0.98
C9 H9C 0.98
C10 C11 1.507(8)
C10 H10A 0.99
C10 H10B 0.99
C11 C12 1.522(8)
C11 H11A 0.99
C11 H11B 0.99
C12 C14 1.532(8)
C12 C13 1.549(9)
C13 H13A 0.98
C13 H13B 0.98
C13 H13C 0.98
C14 H14A 0.98
C14 H14B 0.98
C14 H14C 0.98
C21 C22 1.420(6)
C21 C26 1.430(6)
C22 C23 1.386(6)
C22 H22 0.95
C23 C24 1.454(6)
C23 C27 1.543(6)
C24 C25 1.378(6)
C24 C32 1.524(6)
C25 C26 1.406(6)
C25 H25 0.95
C27 C30 1.537(7)
C27 C28 1.541(7)
C27 C29 1.541(7)
C28 H28A 0.98
C28 H28B 0.98
C28 H28C 0.98
C29 H29A 0.98
C29 H29B 0.98
C29 H29C 0.98
C30 C31 1.522(7)
C30 H30A 0.99
C30 H30B 0.99
C31 C32 1.528(7)
C31 H31A 0.99
C31 H31B 0.99
C32 C33 1.526(7)
C32 C34 1.549(7)
C33 H33A 0.98
C33 H33B 0.98
C33 H33C 0.98
C34 H34A 0.98
C34 H34B 0.98
C34 H34C 0.98
C41 C42 1.523(6)
C41 C48 1.539(6)
C41 H41 1
C42 C47 1.402(6)
C42 C43 1.403(6)
C43 C44 1.397(7)
C43 H43 0.95
C44 C45 1.375(8)
C44 H44 0.95
C45 C46 1.388(8)
C45 H45 0.95
C46 C47 1.392(7)
C46 H46 0.95
C47 H47 0.95
C48 C52 1.428(6)
C48 C49 1.432(6)
C49 C50 1.428(6)
C50 C51 1.430(6)
C50 C55 1.516(7)
C51 C52 1.435(6)
C52 C53 1.513(6)
C53 C54 1.533(7)
C53 H53A 0.99
C53 H53B 0.99
C54 H54A 0.98
C54 H54B 0.98
C54 H54C 0.98
C55 C58 1.527(7)
C55 C56 1.547(7)
C55 C57 1.549(6)
C56 H56A 0.98
C56 H56B 0.98
C56 H56C 0.98
C57 H57A 0.98
C57 H57B 0.98
C57 H57C 0.98
C58 H58A 0.98
C58 H58B 0.98
C58 H58C 0.98

loop_
_geom_torsion_atom_site_label_1
_geom_torsion_atom_site_label_2
_geom_torsion_atom_site_label_3
_geom_torsion_atom_site_label_4
_geom_torsion
Cl2 Zr1 C0 C21 -23.2(3)
Cl1 Zr1 C0 C21 105.2(3)
C48 Zr1 C0 C21 -129.9(3)
C52 Zr1 C0 C21 -105.0(3)
C49 Zr1 C0 C21 -160.9(3)
C1 Zr1 C0 C21 109.1(4)
C51 Zr1 C0 C21 -120.1(3)
C50 Zr1 C0 C21 -154.1(3)
C6 Zr1 C0 C21 72.8(3)
C26 Zr1 C0 C21 34.3(2)
Cl2 Zr1 C0 C1 -132.3(2)
Cl1 Zr1 C0 C1 -4.0(3)
C48 Zr1 C0 C1 121.0(3)
C52 Zr1 C0 C1 145.9(3)
C49 Zr1 C0 C1 89.9(3)
C51 Zr1 C0 C1 130.8(3)
C21 Zr1 C0 C1 -109.1(4)
C50 Zr1 C0 C1 96.8(3)
C6 Zr1 C0 C1 -36.3(2)
C26 Zr1 C0 C1 -74.8(3)
Cl2 Zr1 C0 C41 99.5(3)
Cl1 Zr1 C0 C41 -132.2(2)
C48 Zr1 C0 C41 -7.2(2)
C52 Zr1 C0 C41 17.7(3)
C49 Zr1 C0 C41 -38.3(3)
C1 Zr1 C0 C41 -128.2(4)
C51 Zr1 C0 C41 2.6(3)
C21 Zr1 C0 C41 122.7(4)
C50 Zr1 C0 C41 -31.4(3)
C6 Zr1 C0 C41 -164.5(3)
C26 Zr1 C0 C41 156.9(3)
C21 C0 C1 C2 176.4(5)
C41 C0 C1 C2 -16.1(8)
Zr1 C0 C1 C2 -107.9(5)
C21 C0 C1 C6 -4.5(5)
C41 C0 C1 C6 162.9(4)
Zr1 C0 C1 C6 71.1(3)
C21 C0 C1 Zr1 -75.6(3)
C41 C0 C1 Zr1 91.8(4)
C0 Zr1 C1 C2 129.5(5)
Cl2 Zr1 C1 C2 -159.2(3)
Cl1 Zr1 C1 C2 -53.5(3)
C48 Zr1 C1 C2 81.5(4)
C52 Zr1 C1 C2 92.9(4)
C49 Zr1 C1 C2 47.2(3)
C51 Zr1 C1 C2 61.4(4)
C21 Zr1 C1 C2 169.4(4)
C50 Zr1 C1 C2 34.5(4)
C6 Zr1 C1 C2 -115.8(5)
C26 Zr1 C1 C2 -151.7(4)
C0 Zr1 C1 C6 -114.7(4)
Cl2 Zr1 C1 C6 -43.5(3)
Cl1 Zr1 C1 C6 62.3(3)
C48 Zr1 C1 C6 -162.7(3)
C52 Zr1 C1 C6 -151.4(3)
C49 Zr1 C1 C6 163.0(3)
C51 Zr1 C1 C6 177.2(2)
C21 Zr1 C1 C6 -74.8(3)
C50 Zr1 C1 C6 150.3(3)
C26 Zr1 C1 C6 -35.9(2)
Cl2 Zr1 C1 C0 71.2(3)
Cl1 Zr1 C1 C0 176.9(2)
C48 Zr1 C1 C0 -48.0(3)
C52 Zr1 C1 C0 -36.7(3)
C49 Zr1 C1 C0 -82.3(3)
C51 Zr1 C1 C0 -68.1(3)
C21 Zr1 C1 C0 39.9(2)
C50 Zr1 C1 C0 -95.0(3)
C6 Zr1 C1 C0 114.7(4)
C26 Zr1 C1 C0 78.8(3)
C6 C1 C2 C3 2.4(7)
C0 C1 C2 C3 -178.6(5)
Zr1 C1 C2 C3 94.8(5)
C1 C2 C3 C4 -4.5(7)
C1 C2 C3 C7 171.4(5)
C2 C3 C4 C5 3.6(7)
C7 C3 C4 C5 -172.0(5)
C2 C3 C4 C12 -173.3(5)
C7 C3 C4 C12 11.0(8)
C3 C4 C5 C6 -0.8(7)
C12 C4 C5 C6 176.2(5)
C4 C5 C6 C1 -1.2(7)
C4 C5 C6 C26 176.6(5)
C4 C5 C6 Zr1 -82.0(5)
C2 C1 C6 C5 0.4(6)
C0 C1 C6 C5 -178.8(4)
Zr1 C1 C6 C5 -114.6(4)
C2 C1 C6 C26 -177.8(4)
C0 C1 C6 C26 3.0(5)
Zr1 C1 C6 C26 67.2(3)
C2 C1 C6 Zr1 115.0(4)
C0 C1 C6 Zr1 -64.3(3)
C0 Zr1 C6 C5 151.3(4)
Cl2 Zr1 C6 C5 -97.6(4)
Cl1 Zr1 C6 C5 -4.0(3)
C48 Zr1 C6 C5 130.8(4)
C52 Zr1 C6 C5 154.6(3)
C49 Zr1 C6 C5 94.8(4)
C1 Zr1 C6 C5 112.6(5)
C51 Zr1 C6 C5 105.2(6)
C21 Zr1 C6 C5 -167.3(4)
C50 Zr1 C6 C5 70.7(4)
C26 Zr1 C6 C5 -131.8(5)
C0 Zr1 C6 C1 38.7(3)
Cl2 Zr1 C6 C1 149.7(2)
Cl1 Zr1 C6 C1 -116.7(3)
C48 Zr1 C6 C1 18.1(3)
C52 Zr1 C6 C1 41.9(4)
C49 Zr1 C6 C1 -17.8(3)
C51 Zr1 C6 C1 -7.4(6)
C21 Zr1 C6 C1 80.1(3)
C50 Zr1 C6 C1 -41.9(3)
C26 Zr1 C6 C1 115.6(4)
C0 Zr1 C6 C26 -76.9(3)
Cl2 Zr1 C6 C26 34.2(3)
Cl1 Zr1 C6 C26 127.8(3)
C48 Zr1 C6 C26 -97.4(3)
C52 Zr1 C6 C26 -73.6(3)
C49 Zr1 C6 C26 -133.4(3)
C1 Zr1 C6 C26 -115.6(4)
C51 Zr1 C6 C26 -123.0(5)
C21 Zr1 C6 C26 -35.5(2)
C50 Zr1 C6 C26 -157.5(2)
C2 C3 C7 C9 42.7(7)
C4 C3 C7 C9 -141.6(5)
C2 C3 C7 C8 -78.0(6)
C4 C3 C7 C8 97.8(6)
C2 C3 C7 C10 163.7(5)
C4 C3 C7 C10 -20.5(7)
C9 C7 C10 C11 167.1(5)
C8 C7 C10 C11 -73.7(7)
C3 C7 C10 C11 43.4(8)
C7 C10 C11 C12 -58.3(8)
C10 C11 C12 C14 169.0(6)
C10 C11 C12 C4 44.5(8)
C10 C11 C12 C13 -75.3(7)
C5 C4 C12 C11 161.1(5)
C3 C4 C12 C11 -21.9(8)
C5 C4 C12 C14 38.5(7)
C3 C4 C12 C14 -144.5(5)
C5 C4 C12 C13 -79.1(6)
C3 C4 C12 C13 97.9(6)
C1 C0 C21 C22 -175.8(5)
C41 C0 C21 C22 15.9(8)
Zr1 C0 C21 C22 111.8(5)
C1 C0 C21 C26 4.4(5)
C41 C0 C21 C26 -163.9(4)
Zr1 C0 C21 C26 -68.0(3)
C1 C0 C21 Zr1 72.4(3)
C41 C0 C21 Zr1 -95.9(4)
C0 Zr1 C21 C22 -125.5(5)
Cl2 Zr1 C21 C22 34.2(3)
Cl1 Zr1 C21 C22 130.6(3)
C48 Zr1 C21 C22 -84.2(4)
C52 Zr1 C21 C22 -51.9(4)
C49 Zr1 C21 C22 -106.1(4)
C1 Zr1 C21 C22 -166.8(4)
C51 Zr1 C21 C22 -47.9(4)
C50 Zr1 C21 C22 -88.2(4)
C6 Zr1 C21 C22 152.5(4)
C26 Zr1 C21 C22 116.8(5)
C0 Zr1 C21 C26 117.7(4)
Cl2 Zr1 C21 C26 -82.6(3)
Cl1 Zr1 C21 C26 13.8(3)
C48 Zr1 C21 C26 159.0(3)
C52 Zr1 C21 C26 -168.7(3)
C49 Zr1 C21 C26 137.1(3)
C1 Zr1 C21 C26 76.4(3)
C51 Zr1 C21 C26 -164.8(2)
C50 Zr1 C21 C26 155.0(3)
C6 Zr1 C21 C26 35.7(2)
Cl2 Zr1 C21 C0 159.7(3)
Cl1 Zr1 C21 C0 -103.8(3)
C48 Zr1 C21 C0 41.4(3)
C52 Zr1 C21 C0 73.6(3)
C49 Zr1 C21 C0 19.5(3)
C1 Zr1 C21 C0 -41.3(3)
C51 Zr1 C21 C0 77.6(3)
C50 Zr1 C21 C0 37.3(4)
C6 Zr1 C21 C0 -81.9(3)
C26 Zr1 C21 C0 -117.7(4)
C26 C21 C22 C23 -1.1(7)
C0 C21 C22 C23 179.1(5)
Zr1 C21 C22 C23 -95.9(5)
C21 C22 C23 C24 -0.9(7)
C21 C22 C23 C27 176.6(4)
C22 C23 C24 C25 2.2(6)
C27 C23 C24 C25 -175.2(4)
C22 C23 C24 C32 -172.5(4)
C27 C23 C24 C32 10.1(6)
C23 C24 C25 C26 -1.5(7)
C32 C24 C25 C26 173.3(4)
C24 C25 C26 C21 -0.5(7)
C24 C25 C26 C6 -174.9(5)
C24 C25 C26 Zr1 86.0(5)
C22 C21 C26 C25 1.8(6)
C0 C21 C26 C25 -178.3(4)
Zr1 C21 C26 C25 121.9(4)
C22 C21 C26 C6 177.5(4)
C0 C21 C26 C6 -2.7(5)
Zr1 C21 C26 C6 -62.4(3)
C22 C21 C26 Zr1 -120.1(4)
C0 C21 C26 Zr1 59.7(3)
C5 C6 C26 C25 -3.2(9)
C1 C6 C26 C25 174.8(5)
Zr1 C6 C26 C25 -124.1(5)
C5 C6 C26 C21 -178.1(5)
C1 C6 C26 C21 -0.2(5)
Zr1 C6 C26 C21 60.9(3)
C5 C6 C26 Zr1 120.9(5)
C1 C6 C26 Zr1 -61.1(3)
C0 Zr1 C26 C25 -150.3(5)
Cl2 Zr1 C26 C25 -18.5(4)
Cl1 Zr1 C26 C25 77.2(4)
C48 Zr1 C26 C25 -135.8(4)
C52 Zr1 C26 C25 -100.0(4)
C49 Zr1 C26 C25 -169.3(4)
C1 Zr1 C26 C25 166.7(5)
C51 Zr1 C26 C25 -83.9(5)
C21 Zr1 C26 C25 -113.5(5)
C50 Zr1 C26 C25 -175.2(4)
C6 Zr1 C26 C25 129.5(5)
C0 Zr1 C26 C21 -36.8(3)
Cl2 Zr1 C26 C21 94.9(3)
Cl1 Zr1 C26 C21 -169.3(2)
C48 Zr1 C26 C21 -22.3(3)
C52 Zr1 C26 C21 13.4(3)
C49 Zr1 C26 C21 -55.9(3)
C1 Zr1 C26 C21 -79.8(3)
C51 Zr1 C26 C21 29.6(5)
C50 Zr1 C26 C21 -61.8(5)
C6 Zr1 C26 C21 -117.0(4)
C0 Zr1 C26 C6 80.2(3)
Cl2 Zr1 C26 C6 -148.0(3)
Cl1 Zr1 C26 C6 -52.3(3)
C48 Zr1 C26 C6 94.7(3)
C52 Zr1 C26 C6 130.5(3)
C49 Zr1 C26 C6 61.1(3)
C1 Zr1 C26 C6 37.2(3)
C51 Zr1 C26 C6 146.6(3)
C21 Zr1 C26 C6 117.0(4)
C50 Zr1 C26 C6 55.3(5)
C22 C23 C27 C30 163.6(4)
C24 C23 C27 C30 -18.9(6)
C22 C23 C27 C28 -76.3(5)
C24 C23 C27 C28 101.1(5)
C22 C23 C27 C29 43.5(6)
C24 C23 C27 C29 -139.1(4)
C28 C27 C30 C31 -74.9(5)
C29 C27 C30 C31 166.2(4)
C23 C27 C30 C31 43.6(6)
C27 C30 C31 C32 -61.6(6)
C25 C24 C32 C33 40.6(6)
C23 C24 C32 C33 -144.6(5)
C25 C24 C32 C31 161.0(4)
C23 C24 C32 C31 -24.3(6)
C25 C24 C32 C34 -78.4(5)
C23 C24 C32 C34 96.4(5)
C30 C31 C32 C24 49.1(6)
C30 C31 C32 C33 172.0(5)
C30 C31 C32 C34 -70.5(5)
C21 C0 C41 C42 -136.0(4)
C1 C0 C41 C42 58.6(6)
Zr1 C0 C41 C42 138.8(3)
C21 C0 C41 C48 95.2(5)
C1 C0 C41 C48 -70.2(5)
Zr1 C0 C41 C48 10.0(3)
C0 C41 C42 C47 -178.6(4)
C48 C41 C42 C47 -56.9(6)
C0 C41 C42 C43 8.1(6)
C48 C41 C42 C43 129.9(4)
C47 C42 C43 C44 1.7(7)
C41 C42 C43 C44 175.0(4)
C42 C43 C44 C45 -2.7(8)
C43 C44 C45 C46 1.3(8)
C44 C45 C46 C47 1.2(8)
C45 C46 C47 C42 -2.2(8)
C43 C42 C47 C46 0.7(7)
C41 C42 C47 C46 -172.7(4)
C42 C41 C48 C52 143.5(4)
C0 C41 C48 C52 -86.2(5)
C42 C41 C48 C49 -62.6(6)
C0 C41 C48 C49 67.6(5)
C42 C41 C48 Zr1 -140.1(3)
C0 C41 C48 Zr1 -9.8(3)
C0 Zr1 C48 C52 131.3(3)
Cl2 Zr1 C48 C52 23.3(3)
Cl1 Zr1 C48 C52 -112.2(3)
C49 Zr1 C48 C52 -113.6(4)
C1 Zr1 C48 C52 160.7(3)
C51 Zr1 C48 C52 -37.7(3)
C21 Zr1 C48 C52 106.1(3)
C50 Zr1 C48 C52 -77.2(3)
C6 Zr1 C48 C52 151.0(3)
C26 Zr1 C48 C52 117.5(3)
C0 Zr1 C48 C49 -115.1(3)
Cl2 Zr1 C48 C49 136.9(2)
Cl1 Zr1 C48 C49 1.4(3)
C52 Zr1 C48 C49 113.6(4)
C1 Zr1 C48 C49 -85.7(3)
C51 Zr1 C48 C49 75.9(3)
C21 Zr1 C48 C49 -140.3(3)
C50 Zr1 C48 C49 36.3(3)
C6 Zr1 C48 C49 -95.4(3)
C26 Zr1 C48 C49 -128.9(3)
C0 Zr1 C48 C41 7.1(2)
Cl2 Zr1 C48 C41 -100.9(2)
Cl1 Zr1 C48 C41 123.6(2)
C52 Zr1 C48 C41 -124.2(4)
C49 Zr1 C48 C41 122.2(4)
C1 Zr1 C48 C41 36.5(3)
C51 Zr1 C48 C41 -161.9(3)
C21 Zr1 C48 C41 -18.1(3)
C50 Zr1 C48 C41 158.6(3)
C6 Zr1 C48 C41 26.8(3)
C26 Zr1 C48 C41 -6.7(3)
C52 C48 C49 C50 -2.3(5)
C41 C48 C49 C50 -160.1(4)
Zr1 C48 C49 C50 -69.9(3)
C52 C48 C49 Zr1 67.6(3)
C41 C48 C49 Zr1 -90.2(4)
C0 Zr1 C49 C50 167.8(3)
Cl2 Zr1 C49 C50 50.1(3)
Cl1 Zr1 C49 C50 -63.8(3)
C48 Zr1 C49 C50 115.2(4)
C52 Zr1 C49 C50 77.0(3)
C1 Zr1 C49 C50 -157.1(3)
C51 Zr1 C49 C50 36.1(3)
C21 Zr1 C49 C50 156.9(3)
C6 Zr1 C49 C50 -147.5(3)
C26 Zr1 C49 C50 -176.4(3)
C0 Zr1 C49 C48 52.6(3)
Cl2 Zr1 C49 C48 -65.1(3)
Cl1 Zr1 C49 C48 -179.0(2)
C52 Zr1 C49 C48 -38.2(2)
C1 Zr1 C49 C48 87.6(3)
C51 Zr1 C49 C48 -79.1(3)
C21 Zr1 C49 C48 41.7(3)
C50 Zr1 C49 C48 -115.2(4)
C6 Zr1 C49 C48 97.2(3)
C26 Zr1 C49 C48 68.4(3)
C48 C49 C50 C51 2.9(5)
Zr1 C49 C50 C51 -62.4(3)
C48 C49 C50 C55 -169.0(4)
Zr1 C49 C50 C55 125.7(4)
C48 C49 C50 Zr1 65.3(3)
C0 Zr1 C50 C49 -12.5(3)
Cl2 Zr1 C50 C49 -146.0(2)
Cl1 Zr1 C50 C49 118.3(3)
C48 Zr1 C50 C49 -37.9(3)
C52 Zr1 C50 C49 -79.5(3)
C1 Zr1 C50 C49 23.8(3)
C51 Zr1 C50 C49 -116.4(4)
C21 Zr1 C50 C49 -33.0(4)
C6 Zr1 C50 C49 45.9(4)
C26 Zr1 C50 C49 8.6(6)
C0 Zr1 C50 C51 103.9(3)
Cl2 Zr1 C50 C51 -29.6(3)
Cl1 Zr1 C50 C51 -125.3(3)
C48 Zr1 C50 C51 78.5(3)
C52 Zr1 C50 C51 36.9(3)
C49 Zr1 C50 C51 116.4(4)
C1 Zr1 C50 C51 140.2(3)
C21 Zr1 C50 C51 83.4(3)
C6 Zr1 C50 C51 162.3(2)
C26 Zr1 C50 C51 125.0(4)
C0 Zr1 C50 C55 -133.9(4)
Cl2 Zr1 C50 C55 92.6(4)
Cl1 Zr1 C50 C55 -3.1(4)
C48 Zr1 C50 C55 -159.2(5)
C52 Zr1 C50 C55 159.1(5)
C49 Zr1 C50 C55 -121.4(5)
C1 Zr1 C50 C55 -97.6(4)
C51 Zr1 C50 C55 122.2(5)
C21 Zr1 C50 C55 -154.4(4)
C6 Zr1 C50 C55 -75.5(5)
C26 Zr1 C50 C55 -112.8(5)
C49 C50 C51 C52 -2.4(5)
C55 C50 C51 C52 169.6(4)
Zr1 C50 C51 C52 -63.3(3)
C49 C50 C51 Zr1 60.8(3)
C55 C50 C51 Zr1 -127.2(4)
C0 Zr1 C51 C50 -88.3(3)
Cl2 Zr1 C51 C50 153.0(3)
Cl1 Zr1 C51 C50 57.4(3)
C48 Zr1 C51 C50 -78.1(3)
C52 Zr1 C51 C50 -116.5(4)
C49 Zr1 C51 C50 -36.4(3)
C1 Zr1 C51 C50 -53.7(3)
C21 Zr1 C51 C50 -123.8(3)
C6 Zr1 C51 C50 -48.4(6)
C26 Zr1 C51 C50 -141.9(3)
C0 Zr1 C51 C52 28.2(3)
Cl2 Zr1 C51 C52 -90.5(3)
Cl1 Zr1 C51 C52 173.9(2)
C48 Zr1 C51 C52 38.4(3)
C49 Zr1 C51 C52 80.1(3)
C1 Zr1 C51 C52 62.8(3)
C21 Zr1 C51 C52 -7.3(3)
C50 Zr1 C51 C52 116.5(4)
C6 Zr1 C51 C52 68.1(6)
C26 Zr1 C51 C52 -25.4(5)
C49 C48 C52 C51 0.8(5)
C41 C48 C52 C51 158.0(4)
Zr1 C48 C52 C51 68.9(3)
C49 C48 C52 C53 175.5(4)
C41 C48 C52 C53 -27.2(7)
Zr1 C48 C52 C53 -116.3(4)
C49 C48 C52 Zr1 -68.1(3)
C41 C48 C52 Zr1 89.1(4)
C50 C51 C52 C48 1.1(5)
Zr1 C51 C52 C48 -66.0(3)
C50 C51 C52 C53 -173.7(4)
Zr1 C51 C52 C53 119.3(5)
C50 C51 C52 Zr1 67.0(3)
C0 Zr1 C52 C48 -40.2(3)
Cl2 Zr1 C52 C48 -159.4(3)
Cl1 Zr1 C52 C48 104.9(3)
C49 Zr1 C52 C48 38.2(3)
C1 Zr1 C52 C48 -20.4(3)
C51 Zr1 C52 C48 113.7(4)
C21 Zr1 C52 C48 -72.2(3)
C50 Zr1 C52 C48 78.0(3)
C6 Zr1 C52 C48 -42.9(4)
C26 Zr1 C52 C48 -79.1(3)
C0 Zr1 C52 C51 -153.9(3)
Cl2 Zr1 C52 C51 86.9(3)
Cl1 Zr1 C52 C51 -8.8(3)
C48 Zr1 C52 C51 -113.7(4)
C49 Zr1 C52 C51 -75.5(3)
C1 Zr1 C52 C51 -134.1(3)
C21 Zr1 C52 C51 174.1(3)
C50 Zr1 C52 C51 -35.7(3)
C6 Zr1 C52 C51 -156.6(2)
C26 Zr1 C52 C51 167.2(2)
C0 Zr1 C52 C53 81.2(4)
Cl2 Zr1 C52 C53 -38.0(3)
Cl1 Zr1 C52 C53 -133.7(3)
C48 Zr1 C52 C53 121.4(5)
C49 Zr1 C52 C53 159.6(4)
C1 Zr1 C52 C53 101.0(4)
C51 Zr1 C52 C53 -124.9(5)
C21 Zr1 C52 C53 49.2(4)
C50 Zr1 C52 C53 -160.6(4)
C6 Zr1 C52 C53 78.5(4)
C26 Zr1 C52 C53 42.3(4)
C48 C52 C53 C54 -173.3(4)
C51 C52 C53 C54 0.5(7)
Zr1 C52 C53 C54 97.0(4)
C49 C50 C55 C58 -149.0(5)
C51 C50 C55 C58 40.6(6)
Zr1 C50 C55 C58 -55.6(5)
C49 C50 C55 C56 -26.6(6)
C51 C50 C55 C56 163.0(4)
Zr1 C50 C55 C56 66.8(5)
C49 C50 C55 C57 92.1(5)
C51 C50 C55 C57 -78.3(6)
Zr1 C50 C55 C57 -174.6(3)
